data_7048027
loop_
_publ_author_name
'Takeshita, Tomohiro'
'Sato, Kazuhiko'
'Nakajima, Yumiko'

_publ_section_title
;
 Selective hydrosiloxane synthesis via dehydrogenative coupling of
 silanols with hydrosilanes catalysed by Fe complexes bearing a
 tetradentate PNNP ligand.
;
_journal_issue 47
_journal_name_full 'Dalton transactions (Cambridge, England : 2003)'
_journal_page_first 17004
_journal_page_last 17010
_journal_paper_doi 10.1039/c8dt04168g
_journal_volume 47
_journal_year 2018
_chemical_formula_sum 'C38 H30 Cl2 Fe N2 P2'
_chemical_formula_weight 703.33
_space_group_crystal_system monoclinic
_space_group_IT_number 14
_space_group_name_Hall '-P 2ybc'
_space_group_name_H-M_alt 'P 1 21/c 1'
_symmetry_space_group_name_Hall '-P 2ybc'
_symmetry_space_group_name_H-M 'P 1 21/c 1'
_atom_sites_solution_hydrogens geom
_atom_sites_solution_primary direct
_audit_creation_method SHELXL-2014/7
_audit_update_record
;
2018-09-10 deposited with the CCDC.
2018-11-12 downloaded from the CCDC.
;
_cell_angle_alpha 90
_cell_angle_beta 107.348(3)
_cell_angle_gamma 90
_cell_formula_units_Z 4
_cell_length_a 12.0414(19)
_cell_length_b 20.358(3)
_cell_length_c 14.058(2)
_cell_measurement_reflns_used 10080
_cell_measurement_temperature 113
_cell_measurement_theta_max 27.5
_cell_measurement_theta_min 3.2
_cell_volume 3289.4(9)
_computing_cell_refinement 'CrystalClear (Rigaku Inc., 2008)'
_computing_data_collection 'CrystalClear (Rigaku Inc., 2008)'
_computing_data_reduction 'CrystalClear (Rigaku Inc., 2008)'
_computing_molecular_graphics 'ORTEP3 for windows''
_computing_structure_refinement 'SHELXL-2014/7 (Sheldrick, 2014)'
_computing_structure_solution SIR97
_diffrn_ambient_temperature 113
_diffrn_measured_fraction_theta_full 0.994
_diffrn_measured_fraction_theta_max 0.989
_diffrn_measurement_device_type 'Rigaku XtaLAB P200''
_diffrn_measurement_method 'profile data from \w-scans'
_diffrn_radiation_type MoK\a
_diffrn_radiation_wavelength 0.71075
_diffrn_reflns_av_R_equivalents 0.0258
_diffrn_reflns_av_unetI/netI 0.0217
_diffrn_reflns_Laue_measured_fraction_full 0.994
_diffrn_reflns_Laue_measured_fraction_max 0.989
_diffrn_reflns_limit_h_max 15
_diffrn_reflns_limit_h_min -15
_diffrn_reflns_limit_k_max 26
_diffrn_reflns_limit_k_min -19
_diffrn_reflns_limit_l_max 17
_diffrn_reflns_limit_l_min -18
_diffrn_reflns_number 27703
_diffrn_reflns_point_group_measured_fraction_full 0.994
_diffrn_reflns_point_group_measured_fraction_max 0.989
_diffrn_reflns_theta_full 25.242
_diffrn_reflns_theta_max 27.499
_diffrn_reflns_theta_min 3.025
_diffrn_source 'Rotating Anode'
_diffrn_standards_number 0
_exptl_absorpt_coefficient_mu 0.749
_exptl_absorpt_correction_type multi-scan
_exptl_crystal_colour red
_exptl_crystal_density_diffrn 1.420
_exptl_crystal_description block
_exptl_crystal_F_000 1448
_exptl_crystal_size_max 0.250
_exptl_crystal_size_mid 0.180
_exptl_crystal_size_min 0.160
_exptl_transmission_factor_max 0.895
_exptl_transmission_factor_min 0.871
_refine_diff_density_max 0.447
_refine_diff_density_min -0.296
_refine_diff_density_rms 0.051
_refine_ls_extinction_method none
_refine_ls_goodness_of_fit_ref 1.028
_refine_ls_hydrogen_treatment constr
_refine_ls_matrix_type full
_refine_ls_number_parameters 406
_refine_ls_number_reflns 7477
_refine_ls_number_restraints 0
_refine_ls_restrained_S_all 1.028
_refine_ls_R_factor_all 0.0324
_refine_ls_R_factor_gt 0.0259
_refine_ls_shift/su_max 0.002
_refine_ls_shift/su_mean 0.000
_refine_ls_structure_factor_coef Fsqd
_refine_ls_weighting_details 'w=1/[\s^2^(Fo^2^)+(0.0320P)^2^+1.7142P] where P=(Fo^2^+2Fc^2^)/3'
_refine_ls_weighting_scheme calc
_refine_ls_wR_factor_gt 0.0644
_refine_ls_wR_factor_ref 0.0669
_reflns_Friedel_coverage 0.000
_reflns_number_gt 6485
_reflns_number_total 7477
_reflns_threshold_expression 'I > 2\s(I)'
_cod_data_source_file c8dt04168g2.cif
_cod_data_source_block take63
_cod_depositor_comments
;
The following automatic conversions were performed:

'_exptl_absorpt_correction_type' value 'Multi-scan' changed to
'multi-scan' according to
/home/data/users/saulius/crontab/automatic-downloads/rss-feeds/RSC/lib/dictionaries/cif_core.dic
dictionary named 'cif_core.dic' version 2.4.2 from 2011-04-26.

Automatic conversion script
Id: cif_fix_values 4973 2017-02-22 13:04:09Z antanas 

 Adding full bibliography for 7048021--7048028.cif.
;
_cod_database_code 7048027
_shelx_shelxl_version_number 2014/7
_shelx_space_group_comment
;
The symmetry employed for this shelxl refinement is uniquely defined
by the following loop, which should always be used as a source of
symmetry information in preference to the above space-group names.
They are only intended as comments.
;
_shelx_estimated_absorpt_t_min 0.835
_shelx_estimated_absorpt_t_max 0.890

loop_
_space_group_symop_operation_xyz
'x, y, z'
'-x, y+1/2, -z+1/2'
'-x, -y, -z'
'x, -y-1/2, z-1/2'

loop_
_atom_site_label
_atom_site_type_symbol
_atom_site_fract_x
_atom_site_fract_y
_atom_site_fract_z
_atom_site_U_iso_or_equiv
_atom_site_adp_type
_atom_site_occupancy
_atom_site_site_symmetry_order
_atom_site_calc_flag
_atom_site_refinement_flags_posn
_atom_site_refinement_flags_adp
Fe1 Fe 0.66416(2) 0.33731(2) 0.36256(2) 0.01330(6) Uani 1 1 d . .
Cl1 Cl 0.51605(3) 0.36142(2) 0.21982(2) 0.01892(8) Uani 1 1 d . .
Cl2 Cl 0.82160(3) 0.27978(2) 0.35000(3) 0.01844(8) Uani 1 1 d . .
P1 P 0.55742(3) 0.23255(2) 0.41480(3) 0.01332(8) Uani 1 1 d . .
P2 P 0.96540(3) 0.44233(2) 0.30763(3) 0.01496(8) Uani 1 1 d . .
N1 N 0.65053(9) 0.36112(6) 0.50605(8) 0.0129(2) Uani 1 1 d . .
N2 N 0.71675(10) 0.44269(6) 0.38247(8) 0.0132(2) Uani 1 1 d . .
C12 C 0.68376(11) 0.47040(7) 0.45817(10) 0.0135(3) Uani 1 1 d . .
C13 C 0.65107(11) 0.42656(7) 0.52547(10) 0.0135(3) Uani 1 1 d . .
C2 C 0.62842(12) 0.31868(7) 0.57095(10) 0.0147(3) Uani 1 1 d . .
C5 C 0.62233(12) 0.45220(7) 0.60823(10) 0.0163(3) Uani 1 1 d . .
C21 C 0.40526(12) 0.24545(7) 0.40718(10) 0.0160(3) Uani 1 1 d . .
C33 C 1.00538(12) 0.40801(7) 0.20199(10) 0.0169(3) Uani 1 1 d . .
C1 C 0.63481(12) 0.24713(7) 0.54796(10) 0.0156(3) Uani 1 1 d . .
H1 H 0.5995 0.2213 0.5892 0.019 Uiso 1 1 calc R U
H1A H 0.7155 0.2338 0.5625 0.019 Uiso 1 1 calc R U
C11 C 0.75291(12) 0.48246(7) 0.32196(10) 0.0156(3) Uani 1 1 d . .
C8 C 0.68387(12) 0.53849(7) 0.47491(10) 0.0162(3) Uani 1 1 d . .
C14 C 0.80348(12) 0.45135(7) 0.24823(10) 0.0160(3) Uani 1 1 d . .
H14 H 0.7882 0.4785 0.1890 0.019 Uiso 1 1 calc R U
H14A H 0.7685 0.4086 0.2289 0.019 Uiso 1 1 calc R U
C15 C 0.57395(12) 0.14350(7) 0.41024(10) 0.0151(3) Uani 1 1 d . .
C16 C 0.68616(13) 0.11904(7) 0.42502(11) 0.0194(3) Uani 1 1 d . .
H16 H 0.7482 0.1480 0.4339 0.023 Uiso 1 1 calc R U
C10 C 0.75150(13) 0.55153(7) 0.33192(11) 0.0188(3) Uani 1 1 d . .
H10 H 0.7743 0.5782 0.2874 0.023 Uiso 1 1 calc R U
C20 C 0.48098(13) 0.09954(7) 0.39306(10) 0.0184(3) Uani 1 1 d . .
H20 H 0.4058 0.1152 0.3827 0.022 Uiso 1 1 calc R U
C27 C 1.00843(12) 0.52886(7) 0.30613(11) 0.0171(3) Uani 1 1 d . .
C3 C 0.60038(13) 0.34042(7) 0.65586(10) 0.0189(3) Uani 1 1 d . .
H3 H 0.5855 0.3102 0.7001 0.023 Uiso 1 1 calc R U
C26 C 0.36373(13) 0.24331(7) 0.49001(11) 0.0200(3) Uani 1 1 d . .
H26 H 0.4137 0.2324 0.5523 0.024 Uiso 1 1 calc R U
C31 C 1.06265(13) 0.62892(8) 0.40236(12) 0.0259(3) Uani 1 1 d . .
H31 H 1.0787 0.6508 0.4630 0.031 Uiso 1 1 calc R U
C6 C 0.62143(12) 0.52187(7) 0.62224(11) 0.0189(3) Uani 1 1 d . .
H6 H 0.6004 0.5389 0.6758 0.023 Uiso 1 1 calc R U
C22 C 0.32811(13) 0.26088(8) 0.31426(11) 0.0221(3) Uani 1 1 d . .
H22 H 0.3549 0.2631 0.2588 0.027 Uiso 1 1 calc R U
C17 C 0.70575(14) 0.05183(8) 0.42657(12) 0.0232(3) Uani 1 1 d . .
H17 H 0.7811 0.0358 0.4391 0.028 Uiso 1 1 calc R U
C32 C 1.03803(13) 0.56187(8) 0.39658(11) 0.0208(3) Uani 1 1 d . .
H32 H 1.0415 0.5388 0.4545 0.025 Uiso 1 1 calc R U
C9 C 0.71673(13) 0.57921(7) 0.40686(11) 0.0198(3) Uani 1 1 d . .
H9 H 0.7148 0.6247 0.4129 0.024 Uiso 1 1 calc R U
C4 C 0.59515(13) 0.40659(8) 0.67310(10) 0.0199(3) Uani 1 1 d . .
H4 H 0.5736 0.4213 0.7277 0.024 Uiso 1 1 calc R U
C7 C 0.65083(13) 0.56326(7) 0.55831(11) 0.0194(3) Uani 1 1 d . .
H7 H 0.6496 0.6084 0.5685 0.023 Uiso 1 1 calc R U
C19 C 0.50087(14) 0.03232(7) 0.39150(11) 0.0216(3) Uani 1 1 d . .
H19 H 0.4386 0.0032 0.3783 0.026 Uiso 1 1 calc R U
C18 C 0.61276(14) 0.00846(7) 0.40944(11) 0.0230(3) Uani 1 1 d . .
H18 H 0.6258 -0.0366 0.4100 0.028 Uiso 1 1 calc R U
C28 C 1.00630(14) 0.56449(8) 0.22024(11) 0.0240(3) Uani 1 1 d . .
H28 H 0.9849 0.5437 0.1585 0.029 Uiso 1 1 calc R U
C30 C 1.06295(15) 0.66266(8) 0.31690(13) 0.0282(4) Uani 1 1 d . .
H30 H 1.0815 0.7071 0.3204 0.034 Uiso 1 1 calc R U
C25 C 0.24737(14) 0.25761(8) 0.47910(13) 0.0262(3) Uani 1 1 d . .
H25 H 0.2206 0.2573 0.5347 0.031 Uiso 1 1 calc R U
C34 C 0.93882(14) 0.35855(9) 0.14358(12) 0.0277(4) Uani 1 1 d . .
H34 H 0.8712 0.3443 0.1563 0.033 Uiso 1 1 calc R U
C29 C 1.03581(16) 0.63049(8) 0.22672(13) 0.0313(4) Uani 1 1 d . .
H29 H 1.0373 0.6532 0.1697 0.038 Uiso 1 1 calc R U
C24 C 0.17140(14) 0.27218(8) 0.38647(14) 0.0285(4) Uani 1 1 d . .
H24 H 0.0938 0.2814 0.3797 0.034 Uiso 1 1 calc R U
C38 C 1.10836(16) 0.42601(9) 0.18379(15) 0.0334(4) Uani 1 1 d . .
H38 H 1.1561 0.4574 0.2240 0.040 Uiso 1 1 calc R U
C23 C 0.21123(14) 0.27306(8) 0.30387(13) 0.0285(4) Uani 1 1 d . .
H23 H 0.1599 0.2818 0.2412 0.034 Uiso 1 1 calc R U
C36 C 1.0714(2) 0.35106(10) 0.04653(14) 0.0415(5) Uani 1 1 d . .
H36 H 1.0916 0.3336 -0.0072 0.050 Uiso 1 1 calc R U
C35 C 0.97229(16) 0.33030(10) 0.06671(13) 0.0351(4) Uani 1 1 d . .
H35 H 0.9273 0.2971 0.0286 0.042 Uiso 1 1 calc R U
C37 C 1.1408(2) 0.39790(10) 0.10655(18) 0.0474(6) Uani 1 1 d . .
H37 H 1.2099 0.4107 0.0951 0.057 Uiso 1 1 calc R U

loop_
_atom_site_aniso_label
_atom_site_aniso_U_11
_atom_site_aniso_U_22
_atom_site_aniso_U_33
_atom_site_aniso_U_23
_atom_site_aniso_U_13
_atom_site_aniso_U_12
Fe1 0.01514(10) 0.01198(10) 0.01348(10) -0.00229(7) 0.00531(7) 0.00130(7)
Cl1 0.02161(17) 0.01601(17) 0.01598(16) 0.00055(12) 0.00079(13) 0.00053(13)
Cl2 0.01809(16) 0.01548(17) 0.02375(17) -0.00006(13) 0.00932(13) 0.00398(12)
P1 0.01357(16) 0.01238(17) 0.01381(16) 0.00048(13) 0.00381(13) -0.00009(13)
P2 0.01590(17) 0.01456(18) 0.01426(16) -0.00048(13) 0.00424(13) -0.00145(13)
N1 0.0109(5) 0.0134(6) 0.0142(5) -0.0018(4) 0.0034(4) 0.0001(4)
N2 0.0115(5) 0.0133(6) 0.0144(5) -0.0017(4) 0.0033(4) -0.0002(4)
C12 0.0100(6) 0.0145(7) 0.0152(6) -0.0021(5) 0.0024(5) 0.0010(5)
C13 0.0101(6) 0.0146(7) 0.0151(6) -0.0029(5) 0.0026(5) 0.0002(5)
C2 0.0128(6) 0.0165(7) 0.0137(6) -0.0004(5) 0.0023(5) -0.0004(5)
C5 0.0133(6) 0.0193(7) 0.0152(6) -0.0050(5) 0.0025(5) 0.0006(5)
C21 0.0147(6) 0.0123(7) 0.0205(7) 0.0002(5) 0.0048(5) -0.0005(5)
C33 0.0172(7) 0.0172(7) 0.0163(6) 0.0016(5) 0.0051(5) 0.0037(5)
C1 0.0167(6) 0.0145(7) 0.0143(6) 0.0012(5) 0.0025(5) -0.0005(5)
C11 0.0121(6) 0.0165(7) 0.0178(6) -0.0005(5) 0.0039(5) -0.0001(5)
C8 0.0126(6) 0.0146(7) 0.0198(7) -0.0030(5) 0.0025(5) 0.0005(5)
C14 0.0157(6) 0.0165(7) 0.0164(6) -0.0010(5) 0.0057(5) -0.0014(5)
C15 0.0198(7) 0.0143(7) 0.0112(6) -0.0004(5) 0.0044(5) -0.0006(5)
C16 0.0180(7) 0.0162(7) 0.0225(7) -0.0030(6) 0.0036(6) -0.0015(6)
C10 0.0181(7) 0.0155(7) 0.0231(7) 0.0026(6) 0.0067(6) -0.0009(5)
C20 0.0200(7) 0.0187(7) 0.0171(7) -0.0007(5) 0.0065(5) -0.0019(6)
C27 0.0140(6) 0.0157(7) 0.0214(7) -0.0011(5) 0.0048(5) -0.0013(5)
C3 0.0210(7) 0.0214(7) 0.0148(6) 0.0011(5) 0.0061(5) -0.0007(6)
C26 0.0200(7) 0.0182(7) 0.0226(7) -0.0013(6) 0.0077(6) -0.0035(6)
C31 0.0218(8) 0.0241(8) 0.0272(8) -0.0082(6) 0.0005(6) -0.0026(6)
C6 0.0181(7) 0.0203(7) 0.0182(7) -0.0075(6) 0.0052(5) 0.0025(6)
C22 0.0191(7) 0.0225(8) 0.0234(7) 0.0046(6) 0.0044(6) -0.0011(6)
C17 0.0220(8) 0.0187(8) 0.0256(8) -0.0019(6) 0.0024(6) 0.0045(6)
C32 0.0171(7) 0.0246(8) 0.0185(7) -0.0002(6) 0.0021(5) -0.0032(6)
C9 0.0197(7) 0.0120(7) 0.0267(8) -0.0015(6) 0.0054(6) 0.0000(5)
C4 0.0203(7) 0.0258(8) 0.0143(6) -0.0036(6) 0.0064(5) 0.0009(6)
C7 0.0190(7) 0.0145(7) 0.0240(7) -0.0073(6) 0.0052(6) 0.0009(5)
C19 0.0267(8) 0.0180(7) 0.0203(7) -0.0009(6) 0.0073(6) -0.0069(6)
C18 0.0334(8) 0.0128(7) 0.0213(7) 0.0003(6) 0.0058(6) 0.0005(6)
C28 0.0310(8) 0.0210(8) 0.0195(7) -0.0006(6) 0.0071(6) -0.0020(6)
C30 0.0267(8) 0.0142(7) 0.0382(9) 0.0005(7) 0.0012(7) -0.0041(6)
C25 0.0237(8) 0.0222(8) 0.0380(9) -0.0063(7) 0.0171(7) -0.0071(6)
C34 0.0173(7) 0.0332(9) 0.0297(8) -0.0114(7) 0.0025(6) 0.0040(6)
C29 0.0402(10) 0.0226(8) 0.0299(9) 0.0071(7) 0.0085(7) -0.0026(7)
C24 0.0153(7) 0.0207(8) 0.0504(10) 0.0009(7) 0.0111(7) -0.0008(6)
C38 0.0328(9) 0.0228(8) 0.0538(11) -0.0060(8) 0.0268(8) -0.0037(7)
C23 0.0175(7) 0.0267(9) 0.0365(9) 0.0093(7) 0.0007(6) -0.0005(6)
C36 0.0647(14) 0.0386(11) 0.0290(9) 0.0076(8) 0.0257(9) 0.0304(10)
C35 0.0309(9) 0.0415(11) 0.0249(8) -0.0142(7) -0.0036(7) 0.0187(8)
C37 0.0620(14) 0.0283(10) 0.0760(15) 0.0053(10) 0.0573(13) 0.0061(9)

loop_
_atom_type_symbol
_atom_type_description
_atom_type_scat_dispersion_real
_atom_type_scat_dispersion_imag
_atom_type_scat_source
Fe Fe 0.3463 0.8444 'International Tables Vol C Tables 4.2.6.8 and 6.1.1.4'
C C 0.0033 0.0016 'International Tables Vol C Tables 4.2.6.8 and 6.1.1.4'
H H 0.0000 0.0000 'International Tables Vol C Tables 4.2.6.8 and 6.1.1.4'
N N 0.0061 0.0033 'International Tables Vol C Tables 4.2.6.8 and 6.1.1.4'
P P 0.1023 0.0942 'International Tables Vol C Tables 4.2.6.8 and 6.1.1.4'
Cl Cl 0.1484 0.1585 'International Tables Vol C Tables 4.2.6.8 and 6.1.1.4'

loop_
_geom_angle_atom_site_label_1
_geom_angle_atom_site_label_2
_geom_angle_atom_site_label_3
_geom_angle
N1 Fe1 N2 76.19(4)
N1 Fe1 Cl2 119.44(3)
N2 Fe1 Cl2 107.00(3)
N1 Fe1 Cl1 121.22(3)
N2 Fe1 Cl1 91.23(3)
Cl2 Fe1 Cl1 119.165(17)
N1 Fe1 P1 75.21(3)
N2 Fe1 P1 149.90(3)
Cl2 Fe1 P1 95.140(17)
Cl1 Fe1 P1 95.586(16)
C21 P1 C15 105.02(7)
C21 P1 C1 103.34(6)
C15 P1 C1 99.64(6)
C21 P1 Fe1 114.94(5)
C15 P1 Fe1 135.06(5)
C1 P1 Fe1 90.66(5)
C33 P2 C27 102.31(7)
C33 P2 C14 99.50(6)
C27 P2 C14 99.16(6)
C2 N1 C13 119.03(12)
C2 N1 Fe1 125.86(9)
C13 N1 Fe1 114.61(9)
C11 N2 C12 118.14(12)
C11 N2 Fe1 129.52(9)
C12 N2 Fe1 110.96(9)
N2 C12 C8 123.53(13)
N2 C12 C13 117.20(12)
C8 C12 C13 119.24(12)
N1 C13 C5 122.76(13)
N1 C13 C12 117.51(12)
C5 C13 C12 119.73(13)
N1 C2 C3 121.48(13)
N1 C2 C1 116.52(12)
C3 C2 C1 122.00(13)
C4 C5 C13 116.91(13)
C4 C5 C6 123.48(13)
C13 C5 C6 119.61(13)
C22 C21 C26 118.91(13)
C22 C21 P1 117.70(11)
C26 C21 P1 123.33(11)
C38 C33 C34 118.11(14)
C38 C33 P2 120.95(12)
C34 C33 P2 120.67(12)
C2 C1 P1 109.35(9)
C2 C1 H1 109.8
P1 C1 H1 109.8
C2 C1 H1A 109.8
P1 C1 H1A 109.8
H1 C1 H1A 108.3
N2 C11 C10 121.55(13)
N2 C11 C14 117.57(12)
C10 C11 C14 120.72(13)
C12 C8 C9 116.94(13)
C12 C8 C7 119.73(13)
C9 C8 C7 123.33(13)
C11 C14 P2 108.42(9)
C11 C14 H14 110.0
P2 C14 H14 110.0
C11 C14 H14A 110.0
P2 C14 H14A 110.0
H14 C14 H14A 108.4
C16 C15 C20 119.17(13)
C16 C15 P1 117.35(11)
C20 C15 P1 123.48(11)
C17 C16 C15 120.43(14)
C17 C16 H16 119.8
C15 C16 H16 119.8
C9 C10 C11 120.15(13)
C9 C10 H10 119.9
C11 C10 H10 119.9
C19 C20 C15 120.02(14)
C19 C20 H20 120.0
C15 C20 H20 120.0
C32 C27 C28 118.18(14)
C32 C27 P2 116.74(11)
C28 C27 P2 124.95(11)
C4 C3 C2 119.61(13)
C4 C3 H3 120.2
C2 C3 H3 120.2
C25 C26 C21 119.95(14)
C25 C26 H26 120.0
C21 C26 H26 120.0
C30 C31 C32 119.38(15)
C30 C31 H31 120.3
C32 C31 H31 120.3
C7 C6 C5 120.72(13)
C7 C6 H6 119.6
C5 C6 H6 119.6
C23 C22 C21 120.55(15)
C23 C22 H22 119.7
C21 C22 H22 119.7
C16 C17 C18 119.97(14)
C16 C17 H17 120.0
C18 C17 H17 120.0
C27 C32 C31 121.31(14)
C27 C32 H32 119.3
C31 C32 H32 119.3
C10 C9 C8 119.58(13)
C10 C9 H9 120.2
C8 C9 H9 120.2
C3 C4 C5 120.08(13)
C3 C4 H4 120.0
C5 C4 H4 120.0
C6 C7 C8 120.92(13)
C6 C7 H7 119.5
C8 C7 H7 119.5
C18 C19 C20 120.39(14)
C18 C19 H19 119.8
C20 C19 H19 119.8
C19 C18 C17 119.96(14)
C19 C18 H18 120.0
C17 C18 H18 120.0
C29 C28 C27 120.43(15)
C29 C28 H28 119.8
C27 C28 H28 119.8
C29 C30 C31 120.11(15)
C29 C30 H30 119.9
C31 C30 H30 119.9
C24 C25 C26 120.64(15)
C24 C25 H25 119.7
C26 C25 H25 119.7
C35 C34 C33 120.66(16)
C35 C34 H34 119.7
C33 C34 H34 119.7
C30 C29 C28 120.49(16)
C30 C29 H29 119.8
C28 C29 H29 119.8
C25 C24 C23 119.75(15)
C25 C24 H24 120.1
C23 C24 H24 120.1
C37 C38 C33 120.86(18)
C37 C38 H38 119.6
C33 C38 H38 119.6
C24 C23 C22 120.15(15)
C24 C23 H23 119.9
C22 C23 H23 119.9
C35 C36 C37 119.49(16)
C35 C36 H36 120.3
C37 C36 H36 120.3
C36 C35 C34 120.41(17)
C36 C35 H35 119.8
C34 C35 H35 119.8
C36 C37 C38 120.33(18)
C36 C37 H37 119.8
C38 C37 H37 119.8

loop_
_geom_bond_atom_site_label_1
_geom_bond_atom_site_label_2
_geom_bond_distance
Fe1 N1 2.1280(12)
Fe1 N2 2.2308(12)
Fe1 Cl2 2.2795(5)
Fe1 Cl1 2.3052(5)
Fe1 P1 2.7023(5)
P1 C21 1.8222(14)
P1 C15 1.8272(15)
P1 C1 1.8495(14)
P2 C33 1.8308(15)
P2 C27 1.8381(15)
P2 C14 1.8873(15)
N1 C2 1.3396(18)
N1 C13 1.3595(18)
N2 C11 1.3377(18)
N2 C12 1.3640(17)
C12 C8 1.4058(19)
C12 C13 1.4384(19)
C13 C5 1.4093(18)
C2 C3 1.4054(19)
C2 C1 1.499(2)
C5 C4 1.407(2)
C5 C6 1.432(2)
C21 C22 1.394(2)
C21 C26 1.398(2)
C33 C38 1.388(2)
C33 C34 1.392(2)
C1 H1 0.9700
C1 H1A 0.9700
C11 C10 1.414(2)
C11 C14 1.4910(19)
C8 C9 1.409(2)
C8 C7 1.437(2)
C14 H14 0.9700
C14 H14A 0.9700
C15 C16 1.396(2)
C15 C20 1.397(2)
C16 C17 1.388(2)
C16 H16 0.9300
C10 C9 1.366(2)
C10 H10 0.9300
C20 C19 1.391(2)
C20 H20 0.9300
C27 C32 1.387(2)
C27 C28 1.402(2)
C3 C4 1.373(2)
C3 H3 0.9300
C26 C25 1.394(2)
C26 H26 0.9300
C31 C30 1.385(2)
C31 C32 1.394(2)
C31 H31 0.9300
C6 C7 1.354(2)
C6 H6 0.9300
C22 C23 1.393(2)
C22 H22 0.9300
C17 C18 1.389(2)
C17 H17 0.9300
C32 H32 0.9300
C9 H9 0.9300
C4 H4 0.9300
C7 H7 0.9300
C19 C18 1.383(2)
C19 H19 0.9300
C18 H18 0.9300
C28 C29 1.386(2)
C28 H28 0.9300
C30 C29 1.377(2)
C30 H30 0.9300
C25 C24 1.382(2)
C25 H25 0.9300
C34 C35 1.386(2)
C34 H34 0.9300
C29 H29 0.9300
C24 C23 1.382(3)
C24 H24 0.9300
C38 C37 1.383(3)
C38 H38 0.9300
C23 H23 0.9300
C36 C35 1.373(3)
C36 C37 1.378(3)
C36 H36 0.9300
C35 H35 0.9300
C37 H37 0.9300

loop_
_geom_torsion_atom_site_label_1
_geom_torsion_atom_site_label_2
_geom_torsion_atom_site_label_3
_geom_torsion_atom_site_label_4
_geom_torsion
C11 N2 C12 C8 1.13(19)
Fe1 N2 C12 C8 -166.73(10)
C11 N2 C12 C13 -176.80(12)
Fe1 N2 C12 C13 15.35(14)
C2 N1 C13 C5 -3.98(19)
Fe1 N1 C13 C5 168.41(10)
C2 N1 C13 C12 175.39(12)
Fe1 N1 C13 C12 -12.22(15)
N2 C12 C13 N1 -2.85(18)
C8 C12 C13 N1 179.14(12)
N2 C12 C13 C5 176.54(12)
C8 C12 C13 C5 -1.47(19)
C13 N1 C2 C3 3.10(19)
Fe1 N1 C2 C3 -168.35(10)
C13 N1 C2 C1 -177.10(12)
Fe1 N1 C2 C1 11.45(17)
N1 C13 C5 C4 1.6(2)
C12 C13 C5 C4 -177.80(12)
N1 C13 C5 C6 -178.13(12)
C12 C13 C5 C6 2.51(19)
C15 P1 C21 C22 -98.02(12)
C1 P1 C21 C22 157.98(12)
Fe1 P1 C21 C22 60.90(12)
C15 P1 C21 C26 84.72(13)
C1 P1 C21 C26 -19.28(14)
Fe1 P1 C21 C26 -116.36(12)
C27 P2 C33 C38 40.71(15)
C14 P2 C33 C38 142.34(14)
C27 P2 C33 C34 -145.47(13)
C14 P2 C33 C34 -43.83(14)
N1 C2 C1 P1 -45.54(14)
C3 C2 C1 P1 134.27(12)
C21 P1 C1 C2 -69.66(11)
C15 P1 C1 C2 -177.74(10)
Fe1 P1 C1 C2 46.21(9)
C12 N2 C11 C10 -3.38(19)
Fe1 N2 C11 C10 161.87(10)
C12 N2 C11 C14 172.04(12)
Fe1 N2 C11 C14 -22.71(18)
N2 C12 C8 C9 2.0(2)
C13 C12 C8 C9 179.92(12)
N2 C12 C8 C7 -178.23(12)
C13 C12 C8 C7 -0.35(19)
N2 C11 C14 P2 -90.18(13)
C10 C11 C14 P2 85.28(14)
C33 P2 C14 C11 -177.20(10)
C27 P2 C14 C11 -72.96(11)
C21 P1 C15 C16 -173.64(11)
C1 P1 C15 C16 -66.90(12)
Fe1 P1 C15 C16 33.86(14)
C21 P1 C15 C20 6.28(13)
C1 P1 C15 C20 113.01(12)
Fe1 P1 C15 C20 -146.23(9)
C20 C15 C16 C17 -2.5(2)
P1 C15 C16 C17 177.37(12)
N2 C11 C10 C9 2.4(2)
C14 C11 C10 C9 -172.84(13)
C16 C15 C20 C19 0.4(2)
P1 C15 C20 C19 -179.47(11)
C33 P2 C27 C32 -152.57(11)
C14 P2 C27 C32 105.53(12)
C33 P2 C27 C28 31.68(15)
C14 P2 C27 C28 -70.22(14)
N1 C2 C3 C4 0.1(2)
C1 C2 C3 C4 -179.67(13)
C22 C21 C26 C25 -1.1(2)
P1 C21 C26 C25 176.12(11)
C4 C5 C6 C7 178.59(14)
C13 C5 C6 C7 -1.7(2)
C26 C21 C22 C23 -0.9(2)
P1 C21 C22 C23 -178.28(12)
C15 C16 C17 C18 2.5(2)
C28 C27 C32 C31 1.4(2)
P2 C27 C32 C31 -174.67(12)
C30 C31 C32 C27 -3.1(2)
C11 C10 C9 C8 0.9(2)
C12 C8 C9 C10 -3.0(2)
C7 C8 C9 C10 177.32(14)
C2 C3 C4 C5 -2.6(2)
C13 C5 C4 C3 1.7(2)
C6 C5 C4 C3 -178.59(14)
C5 C6 C7 C8 -0.1(2)
C12 C8 C7 C6 1.2(2)
C9 C8 C7 C6 -179.14(14)
C15 C20 C19 C18 1.7(2)
C20 C19 C18 C17 -1.7(2)
C16 C17 C18 C19 -0.4(2)
C32 C27 C28 C29 1.5(2)
P2 C27 C28 C29 177.21(13)
C32 C31 C30 C29 1.9(3)
C21 C26 C25 C24 1.8(2)
C38 C33 C34 C35 -2.8(2)
P2 C33 C34 C35 -176.77(13)
C31 C30 C29 C28 1.0(3)
C27 C28 C29 C30 -2.7(3)
C26 C25 C24 C23 -0.5(2)
C34 C33 C38 C37 3.2(3)
P2 C33 C38 C37 177.17(15)
C25 C24 C23 C22 -1.6(2)
C21 C22 C23 C24 2.2(2)
C37 C36 C35 C34 3.3(3)
C33 C34 C35 C36 -0.5(3)
C35 C36 C37 C38 -2.9(3)
C33 C38 C37 C36 -0.4(3)
